data_1530145
loop_
_publ_author_name
'Keller, H.K.'
'Schroeder, L.'

_publ_section_title
;
 Zur Kenntnis der Neuen Verbindungsgruppe A2 Hg2 Pd X8 (Mit A=Rb,Tl;
 X=Cl,Br) Mit Eigenem Strukturtyp
;
_journal_name_full 'Journal of the Less-Common Metals'
_journal_page_first 295
_journal_page_last 307
_journal_volume 154
_journal_year 1989
_chemical_formula_sum 'Cl8 Hg2 Pd Rb2'
_chemical_name_systematic 'Rb2 Hg2 Pd Cl8'
_space_group_IT_number 12
_symmetry_space_group_name_Hall '-C 2y'
_symmetry_space_group_name_H-M 'C 1 2/m 1'
_cell_angle_alpha 90
_cell_angle_beta 109.96
_cell_angle_gamma 90
_cell_formula_units_Z 2
_cell_length_a 11.462
_cell_length_b 6.827
_cell_length_c 9.846
_cell_volume 724.179
_citation_journal_id_ASTM JCOMAH
_cod_data_source_file Keller_JCOMAH_1989_1937.cif
_cod_data_source_block Cl8Hg2Pd1Rb2
_cod_original_cell_volume 724.1794
_cod_original_formula_sum 'Cl8 Hg2 Pd1 Rb2'
_cod_database_code 1530145

loop_
_symmetry_equiv_pos_as_xyz
x,y,z
-x,y,-z
-x,-y,-z
x,-y,z
x+1/2,y+1/2,z
-x+1/2,y+1/2,-z
-x+1/2,-y+1/2,-z
x+1/2,-y+1/2,z

loop_
_atom_site_label
_atom_site_type_symbol
_atom_site_fract_x
_atom_site_fract_y
_atom_site_fract_z
_atom_site_occupancy
_atom_site_U_iso_or_equiv
Hg1 Hg+2 0.1336 0 0.3982 1 0.0
Cl2 Cl-1 0.9191 0 0.309 1 0.0
Cl1 Cl-1 0.6337 0.2644 0.135 1 0.0
Pd1 Pd+2 0 0 0 1 0.0
Rb1 Rb+1 0.3732 0 0.1665 1 0.0
Cl3 Cl-1 0.3472 0 0.501 1 0.0
